data_4065517
loop_
_publ_author_name
'Tay, Boon-Ying'
'Wang, Cun'
'Chia, Sze-Chen'
'Stubbs, Ludger P.'
'Wong, Pui-Kwan'
'van Meurs, Martin'

_publ_section_title
;
 Synthesis of Bis(amino)pyridines by the Stepwise Alkylation of
 Bis(imino)pyridines: An Unexpected and Selective Alkylation of the
 Aminoiminopyridine by AlMe3
;
_journal_issue 21
_journal_name_full Organometallics
_journal_page_first 6028
_journal_paper_doi 10.1021/om200899f
_journal_volume 30
_journal_year 2011
_chemical_formula_sum 'C30 H39 N3'
_chemical_formula_weight 441.64
_chemical_name_systematic
; 
 ? 
;
_space_group_IT_number 15
_symmetry_cell_setting monoclinic
_symmetry_space_group_name_Hall '-C 2yc'
_symmetry_space_group_name_H-M 'C 1 2/c 1'
_atom_sites_solution_hydrogens geom
_atom_sites_solution_primary direct
_atom_sites_solution_secondary difmap
_audit_creation_method 'by CrystalClear-SM 1.4.0 ra1'
_cell_angle_alpha 90.00
_cell_angle_beta 115.79(3)
_cell_angle_gamma 90.00
_cell_formula_units_Z 8
_cell_length_a 29.014(6)
_cell_length_b 8.8416(18)
_cell_length_c 22.887(5)
_cell_measurement_reflns_used 6569
_cell_measurement_temperature 110.1500
_cell_measurement_theta_max 31.0476
_cell_measurement_theta_min 1.9766
_cell_volume 5286(2)
_computing_cell_refinement 'CrystalClear (Rigaku Inc., 2008)'
_computing_data_collection 'CrystalClear (Rigaku Inc., 2008)'
_computing_data_reduction 'CrystalClear (Rigaku Inc., 2008)'
_computing_molecular_graphics 'Bruker SHELXTL'
_computing_publication_material 'Bruker SHELXTL'
_computing_structure_refinement 'SHELXL-97 (Sheldrick, 1997)'
_computing_structure_solution 'SHELXS-97 (Sheldrick, 1990)'
_diffrn_ambient_temperature 110.1500
_diffrn_detector_area_resol_mean 28.5714
_diffrn_measured_fraction_theta_full 0.997
_diffrn_measured_fraction_theta_max 0.997
_diffrn_measurement_device_type 'Saturn70 (2x2 bin mode)'
_diffrn_measurement_method dtprofit.ref
_diffrn_radiation_monochromator graphite
_diffrn_radiation_source 'fine-focus sealed tube'
_diffrn_radiation_type MoK\a
_diffrn_radiation_wavelength 0.71073
_diffrn_reflns_av_R_equivalents 0.0552
_diffrn_reflns_av_sigmaI/netI 0.0569
_diffrn_reflns_limit_h_max 33
_diffrn_reflns_limit_h_min -38
_diffrn_reflns_limit_k_max 11
_diffrn_reflns_limit_k_min -10
_diffrn_reflns_limit_l_max 30
_diffrn_reflns_limit_l_min -30
_diffrn_reflns_number 21157
_diffrn_reflns_theta_full 28.28
_diffrn_reflns_theta_max 28.28
_diffrn_reflns_theta_min 1.56
_exptl_absorpt_coefficient_mu 0.065
_exptl_absorpt_correction_type none
_exptl_crystal_colour Yellow
_exptl_crystal_density_diffrn 1.110
_exptl_crystal_density_method 'not measured'
_exptl_crystal_description Block
_exptl_crystal_F_000 1920
_exptl_crystal_size_max 0.3300
_exptl_crystal_size_mid 0.2200
_exptl_crystal_size_min 0.2200
_refine_diff_density_max 0.422
_refine_diff_density_min -0.289
_refine_diff_density_rms 0.074
_refine_ls_extinction_method none
_refine_ls_goodness_of_fit_ref 1.286
_refine_ls_hydrogen_treatment mixed
_refine_ls_matrix_type full
_refine_ls_number_parameters 311
_refine_ls_number_reflns 6550
_refine_ls_number_restraints 0
_refine_ls_restrained_S_all 1.286
_refine_ls_R_factor_all 0.1410
_refine_ls_R_factor_gt 0.1152
_refine_ls_shift/su_max 0.000
_refine_ls_shift/su_mean 0.000
_refine_ls_structure_factor_coef Fsqd
_refine_ls_weighting_details 'calc w=1/[\s^2^(Fo^2^)+(0.1152P)^2^+4.0182P] where P=(Fo^2^+2Fc^2^)/3'
_refine_ls_weighting_scheme calc
_refine_ls_wR_factor_gt 0.2706
_refine_ls_wR_factor_ref 0.2942
_reflns_number_gt 5269
_reflns_number_total 6550
_reflns_threshold_expression >2sigma(I)
_cod_data_source_file om200899f_si_002.cif
_cod_data_source_block shelxs
_cod_depositor_comments
;
The following automatic conversions were performed:

'_symmetry_cell_setting' value 'Monoclinic' changed to 'monoclinic'
according to /home/saulius/struct/CIF-dictionaries/cif_core.dic
dictionary named 'cif_core.dic' version 2.4.1 from 2010-06-29.

Automatic conversion script
Id: cif_fix_values 1715 2011-07-08 13:25:40Z adriana 
;
_cod_original_cell_volume 5286.2(18)
_cod_original_sg_symbol_H-M C2/c
_cod_database_code 4065517

loop_
_symmetry_equiv_pos_as_xyz
'x, y, z'
'-x, y, -z+1/2'
'x+1/2, y+1/2, z'
'-x+1/2, y+1/2, -z+1/2'
'-x, -y, -z'
'x, -y, z-1/2'
'-x+1/2, -y+1/2, -z'
'x+1/2, -y+1/2, z-1/2'

loop_
_atom_site_label
_atom_site_type_symbol
_atom_site_fract_x
_atom_site_fract_y
_atom_site_fract_z
_atom_site_U_iso_or_equiv
_atom_site_adp_type
_atom_site_occupancy
_atom_site_symmetry_multiplicity
_atom_site_calc_flag
_atom_site_refinement_flags
N2 N 0.11294(9) 0.8739(3) 0.00653(11) 0.0308(5) Uani 1 1 d .
N1 N 0.14486(9) 0.7337(3) 0.16551(11) 0.0306(5) Uani 1 1 d .
C6 C 0.10939(11) 0.8554(3) 0.06000(13) 0.0301(6) Uani 1 1 d .
N3 N 0.20064(10) 0.4885(3) 0.30921(12) 0.0341(6) Uani 1 1 d .
C1 C 0.18050(11) 0.6504(3) 0.21178(13) 0.0310(6) Uani 1 1 d .
C13 C 0.08297(12) 1.1190(3) -0.04576(14) 0.0356(7) Uani 1 1 d .
C9 C 0.04101(11) 0.8838(3) -0.10015(14) 0.0341(6) Uani 1 1 d .
C2 C 0.22413(11) 0.5966(3) 0.20676(14) 0.0327(6) Uani 1 1 d .
H2 H 0.2488 0.5408 0.2402 0.039 Uiso 1 1 calc R
C3 C 0.22984(11) 0.6283(3) 0.15082(13) 0.0311(6) Uani 1 1 d .
H3 H 0.2582 0.5931 0.1460 0.037 Uiso 1 1 calc R
C5 C 0.15087(10) 0.7629(3) 0.11130(13) 0.0293(6) Uani 1 1 d .
C8 C 0.07729(11) 0.9621(3) -0.04553(13) 0.0340(6) Uani 1 1 d .
C4 C 0.19275(11) 0.7128(3) 0.10244(13) 0.0318(6) Uani 1 1 d .
H4 H 0.1957 0.7357 0.0646 0.038 Uiso 1 1 calc R
C23 C 0.17409(11) 0.3586(3) 0.31524(13) 0.0324(6) Uani 1 1 d .
C24 C 0.17526(11) 0.3222(3) 0.37540(14) 0.0338(6) Uani 1 1 d .
C28 C 0.14968(11) 0.2614(3) 0.26186(14) 0.0343(6) Uani 1 1 d .
C11 C 0.01558(12) 1.1248(4) -0.15527(15) 0.0424(8) Uani 1 1 d .
H11 H -0.0051 1.1799 -0.1920 0.051 Uiso 1 1 calc R
C20 C 0.17386(11) 0.6289(3) 0.27464(13) 0.0326(6) Uani 1 1 d .
C21 C 0.20183(13) 0.7634(3) 0.31849(14) 0.0386(7) Uani 1 1 d .
H21A H 0.1972 0.7598 0.3575 0.058 Uiso 1 1 calc R
H21B H 0.1880 0.8564 0.2960 0.058 Uiso 1 1 calc R
H21C H 0.2377 0.7580 0.3292 0.058 Uiso 1 1 calc R
C25 C 0.15250(12) 0.1889(3) 0.38213(15) 0.0396(7) Uani 1 1 d .
H25 H 0.1539 0.1638 0.4223 0.048 Uiso 1 1 calc R
C26 C 0.12788(12) 0.0933(4) 0.33005(16) 0.0418(7) Uani 1 1 d .
H26 H 0.1124 0.0051 0.3349 0.050 Uiso 1 1 calc R
C12 C 0.05107(13) 1.1984(4) -0.10163(15) 0.0420(7) Uani 1 1 d .
H12 H 0.0539 1.3031 -0.1025 0.050 Uiso 1 1 calc R
C22 C 0.11784(12) 0.6302(3) 0.26155(15) 0.0380(7) Uani 1 1 d .
H22A H 0.1004 0.5476 0.2334 0.057 Uiso 1 1 calc R
H22B H 0.1025 0.7239 0.2413 0.057 Uiso 1 1 calc R
H22C H 0.1153 0.6198 0.3018 0.057 Uiso 1 1 calc R
C27 C 0.12636(12) 0.1303(3) 0.26990(15) 0.0381(7) Uani 1 1 d .
H27 H 0.1095 0.0664 0.2347 0.046 Uiso 1 1 calc R
C29 C 0.15091(13) 0.2909(4) 0.19773(14) 0.0428(7) Uani 1 1 d .
H29A H 0.1307 0.3788 0.1779 0.064 Uiso 1 1 calc R
H29B H 0.1371 0.2051 0.1698 0.064 Uiso 1 1 calc R
H29C H 0.1856 0.3076 0.2047 0.064 Uiso 1 1 calc R
C7 C 0.06806(11) 0.9175(4) 0.07603(14) 0.0381(7) Uani 1 1 d .
H7A H 0.0447 0.9770 0.0403 0.057 Uiso 1 1 calc R
H7B H 0.0832 0.9798 0.1141 0.057 Uiso 1 1 calc R
H7C H 0.0499 0.8355 0.0840 0.057 Uiso 1 1 calc R
C10 C 0.01046(12) 0.9699(4) -0.15486(14) 0.0399(7) Uani 1 1 d .
H10 H -0.0137 0.9216 -0.1915 0.048 Uiso 1 1 calc R
C30 C 0.20140(14) 0.4233(4) 0.43373(15) 0.0463(8) Uani 1 1 d .
H30A H 0.2378 0.4168 0.4488 0.069 Uiso 1 1 calc R
H30B H 0.1925 0.3916 0.4676 0.069 Uiso 1 1 calc R
H30C H 0.1905 0.5259 0.4219 0.069 Uiso 1 1 calc R
C14 C 0.03647(12) 0.7136(4) -0.09896(14) 0.0402(7) Uani 1 1 d .
H14 H 0.0704 0.6742 -0.0700 0.048 Uiso 1 1 calc R
C15 C -0.00041(14) 0.6669(4) -0.07039(17) 0.0533(9) Uani 1 1 d .
H15A H 0.0111 0.7088 -0.0276 0.080 Uiso 1 1 calc R
H15B H -0.0013 0.5586 -0.0681 0.080 Uiso 1 1 calc R
H15C H -0.0341 0.7042 -0.0976 0.080 Uiso 1 1 calc R
C17 C 0.12541(13) 1.1992(4) 0.01152(15) 0.0428(7) Uani 1 1 d .
H17 H 0.1290 1.1479 0.0512 0.051 Uiso 1 1 calc R
C19 C 0.11479(16) 1.3668(4) 0.01805(19) 0.0556(9) Uani 1 1 d .
H19A H 0.1406 1.4058 0.0580 0.083 Uiso 1 1 calc R
H19B H 0.0818 1.3770 0.0180 0.083 Uiso 1 1 calc R
H19C H 0.1152 1.4224 -0.0177 0.083 Uiso 1 1 calc R
C18 C 0.17568(15) 1.1801(4) 0.0064(2) 0.0598(10) Uani 1 1 d .
H18A H 0.1828 1.0744 0.0052 0.090 Uiso 1 1 calc R
H18B H 0.2029 1.2263 0.0432 0.090 Uiso 1 1 calc R
H18C H 0.1731 1.2278 -0.0327 0.090 Uiso 1 1 calc R
C16 C 0.02085(16) 0.6396(4) -0.16518(16) 0.0547(9) Uani 1 1 d .
H16A H -0.0131 0.6712 -0.1942 0.082 Uiso 1 1 calc R
H16B H 0.0216 0.5316 -0.1605 0.082 Uiso 1 1 calc R
H16C H 0.0443 0.6695 -0.1825 0.082 Uiso 1 1 calc R
H31 H 0.2241(12) 0.520(3) 0.3464(15) 0.029(8) Uiso 1 1 d .

loop_
_atom_site_aniso_label
_atom_site_aniso_U_11
_atom_site_aniso_U_22
_atom_site_aniso_U_33
_atom_site_aniso_U_23
_atom_site_aniso_U_13
_atom_site_aniso_U_12
N2 0.0321(12) 0.0351(13) 0.0244(11) 0.0012(9) 0.0114(10) 0.0002(9)
N1 0.0310(12) 0.0323(12) 0.0284(11) 0.0024(9) 0.0128(10) 0.0002(9)
C6 0.0305(14) 0.0313(14) 0.0291(13) -0.0008(11) 0.0134(12) -0.0008(11)
N3 0.0346(13) 0.0362(13) 0.0301(12) 0.0061(10) 0.0128(11) 0.0007(10)
C1 0.0314(14) 0.0317(14) 0.0278(13) 0.0014(11) 0.0110(12) -0.0020(11)
C13 0.0407(16) 0.0384(16) 0.0345(15) 0.0065(12) 0.0227(13) 0.0055(12)
C9 0.0323(14) 0.0433(17) 0.0325(14) 0.0032(12) 0.0195(13) 0.0043(12)
C2 0.0309(14) 0.0342(14) 0.0312(14) 0.0047(12) 0.0118(12) 0.0018(11)
C3 0.0295(14) 0.0325(14) 0.0346(14) 0.0021(11) 0.0171(12) 0.0004(11)
C5 0.0289(13) 0.0323(14) 0.0280(13) 0.0002(11) 0.0136(11) -0.0026(11)
C8 0.0330(14) 0.0423(16) 0.0289(13) 0.0058(12) 0.0155(12) 0.0045(12)
C4 0.0341(14) 0.0334(14) 0.0288(13) 0.0006(11) 0.0145(12) -0.0020(11)
C23 0.0313(14) 0.0355(15) 0.0335(14) 0.0024(12) 0.0169(12) 0.0023(11)
C24 0.0340(14) 0.0368(15) 0.0345(14) 0.0042(12) 0.0183(12) 0.0039(12)
C28 0.0292(14) 0.0417(16) 0.0333(14) 0.0033(12) 0.0146(12) 0.0041(12)
C11 0.0359(16) 0.059(2) 0.0354(16) 0.0192(14) 0.0185(14) 0.0152(14)
C20 0.0346(14) 0.0353(15) 0.0297(14) 0.0041(11) 0.0157(12) 0.0026(12)
C21 0.0513(19) 0.0352(16) 0.0315(15) 0.0019(12) 0.0202(14) 0.0030(13)
C25 0.0447(17) 0.0407(17) 0.0437(17) 0.0070(14) 0.0287(15) 0.0050(13)
C26 0.0383(16) 0.0406(16) 0.0560(19) 0.0047(15) 0.0292(16) -0.0036(13)
C12 0.0491(19) 0.0412(17) 0.0419(17) 0.0098(14) 0.0254(16) 0.0068(14)
C22 0.0355(16) 0.0458(17) 0.0364(15) 0.0127(13) 0.0190(13) 0.0091(13)
C27 0.0338(15) 0.0391(16) 0.0408(16) -0.0014(13) 0.0155(13) -0.0042(12)
C29 0.0446(18) 0.0479(18) 0.0336(15) -0.0035(14) 0.0150(14) -0.0088(14)
C7 0.0348(15) 0.0503(18) 0.0331(15) 0.0078(13) 0.0183(13) 0.0092(13)
C10 0.0336(15) 0.057(2) 0.0284(14) 0.0035(14) 0.0128(13) 0.0047(14)
C30 0.064(2) 0.0475(18) 0.0364(16) 0.0021(14) 0.0296(16) -0.0017(16)
C14 0.0405(17) 0.0482(18) 0.0305(15) 0.0019(13) 0.0141(13) 0.0009(14)
C15 0.053(2) 0.061(2) 0.0470(19) 0.0024(17) 0.0219(17) -0.0117(17)
C17 0.0504(19) 0.0377(17) 0.0379(16) 0.0025(13) 0.0169(15) -0.0024(14)
C19 0.066(2) 0.045(2) 0.062(2) -0.0029(17) 0.034(2) -0.0021(17)
C18 0.046(2) 0.056(2) 0.066(2) -0.0084(19) 0.0129(19) -0.0028(17)
C16 0.064(2) 0.052(2) 0.0380(18) -0.0042(16) 0.0126(17) -0.0014(17)

loop_
_atom_type_symbol
_atom_type_description
_atom_type_scat_dispersion_real
_atom_type_scat_dispersion_imag
_atom_type_scat_source
C C 0.0033 0.0016 'International Tables Vol C Tables 4.2.6.8 and 6.1.1.4'
H H 0.0000 0.0000 'International Tables Vol C Tables 4.2.6.8 and 6.1.1.4'
N N 0.0061 0.0033 'International Tables Vol C Tables 4.2.6.8 and 6.1.1.4'

loop_
_geom_angle_atom_site_label_1
_geom_angle_atom_site_label_2
_geom_angle_atom_site_label_3
_geom_angle
C6 N2 C8 122.5(2)
C1 N1 C5 118.0(2)
N2 C6 C7 126.2(3)
N2 C6 C5 116.4(2)
C7 C6 C5 117.4(2)
C23 N3 C20 122.9(2)
N1 C1 C2 122.5(2)
N1 C1 C20 116.1(2)
C2 C1 C20 121.1(2)
C8 C13 C12 118.0(3)
C8 C13 C17 120.7(3)
C12 C13 C17 121.2(3)
C10 C9 C8 117.5(3)
C10 C9 C14 122.0(3)
C8 C9 C14 120.5(3)
C3 C2 C1 118.7(3)
C4 C3 C2 119.0(3)
N1 C5 C4 122.9(3)
N1 C5 C6 116.2(2)
C4 C5 C6 120.9(2)
C13 C8 C9 121.7(3)
C13 C8 N2 120.2(3)
C9 C8 N2 117.5(3)
C3 C4 C5 118.8(2)
C24 C23 C28 120.0(3)
C24 C23 N3 119.9(3)
C28 C23 N3 119.9(2)
C25 C24 C23 119.6(3)
C25 C24 C30 119.0(3)
C23 C24 C30 121.4(3)
C27 C28 C23 118.9(3)
C27 C28 C29 119.4(3)
C23 C28 C29 121.6(3)
C12 C11 C10 120.4(3)
N3 C20 C22 112.1(2)
N3 C20 C21 106.9(2)
C22 C20 C21 109.7(2)
N3 C20 C1 110.4(2)
C22 C20 C1 111.8(2)
C21 C20 C1 105.5(2)
C26 C25 C24 121.0(3)
C25 C26 C27 119.4(3)
C11 C12 C13 121.3(3)
C28 C27 C26 121.0(3)
C11 C10 C9 121.2(3)
C9 C14 C16 113.5(3)
C9 C14 C15 111.0(3)
C16 C14 C15 110.3(3)
C18 C17 C13 108.9(3)
C18 C17 C19 110.8(3)
C13 C17 C19 114.3(3)

loop_
_geom_bond_atom_site_label_1
_geom_bond_atom_site_label_2
_geom_bond_distance
N2 C6 1.283(3)
N2 C8 1.423(3)
N1 C1 1.334(4)
N1 C5 1.351(3)
C6 C7 1.502(4)
C6 C5 1.505(4)
N3 C23 1.422(4)
N3 C20 1.495(4)
C1 C2 1.403(4)
C1 C20 1.544(4)
C13 C8 1.398(4)
C13 C12 1.398(4)
C13 C17 1.527(4)
C9 C10 1.403(4)
C9 C8 1.416(4)
C9 C14 1.512(4)
C2 C3 1.389(4)
C3 C4 1.380(4)
C5 C4 1.389(4)
C23 C24 1.400(4)
C23 C28 1.407(4)
C24 C25 1.392(4)
C24 C30 1.509(4)
C28 C27 1.394(4)
C28 C29 1.506(4)
C11 C12 1.375(5)
C11 C10 1.378(5)
C20 C22 1.519(4)
C20 C21 1.540(4)
C25 C26 1.380(5)
C26 C27 1.397(4)
C14 C16 1.527(4)
C14 C15 1.534(5)
C17 C18 1.523(5)
C17 C19 1.534(5)

loop_
_cod_related_entry_id
_cod_related_entry_database
_cod_related_entry_code
1 ChemSpider 30659668
